data_7711305
loop_
_publ_author_name
'Nakamura, Marika'
'Hyakutake, Risa'
'Morisako, Shogo'
'Sasamori, Takahiro'
'Mizuhata, Yoshiyuki'
'Tokitoh, Norihiro'
'Nakashima, Kouichi'
'Fukumoto, Hiroki'
'Agou, Tomohiro'

_publ_section_title
;
 Boron complexes of \p-extended nitroxide ligands exhibiting three-state
 redox processes and near-infrared-II (NIR-II) absorption properties.
;
_journal_issue 36
_journal_name_full 'Dalton transactions (Cambridge, England : 2003)'
_journal_page_first 13675
_journal_page_last 13680
_journal_paper_doi 10.1039/d2dt02545k
_journal_volume 51
_journal_year 2022
_chemical_formula_moiety 'Cl6 Sb, C41 H38 B F10 N3 O, C H2 Cl2'
_chemical_formula_sum 'C42 H40 B Cl8 F10 N3 O Sb'
_chemical_formula_weight 1208.93
_space_group_crystal_system monoclinic
_space_group_IT_number 14
_space_group_name_Hall '-P 2ybc'
_space_group_name_H-M_alt 'P 1 21/c 1'
_atom_sites_solution_hydrogens geom
_atom_sites_solution_primary dual
_audit_creation_date 2022-06-27
_audit_creation_method
;
Olex2 1.5
(compiled 2022.04.07 svn.rca3783a0 for OlexSys, GUI svn.r6498)
;
_audit_update_record
;
2022-06-27 deposited with the CCDC.	2022-08-26 downloaded from the CCDC.
;
_cell_angle_alpha 90
_cell_angle_beta 108.431(3)
_cell_angle_gamma 90
_cell_formula_units_Z 4
_cell_length_a 21.0513(7)
_cell_length_b 11.8757(3)
_cell_length_c 23.2991(7)
_cell_measurement_reflns_used 17014
_cell_measurement_temperature 173.15
_cell_measurement_theta_max 29.415
_cell_measurement_theta_min 2.96
_cell_volume 5526.0(3)
_computing_molecular_graphics 'Olex2 1.5 (Dolomanov et al., 2009)'
_computing_publication_material 'Olex2 1.5 (Dolomanov et al., 2009)'
_computing_structure_refinement 'SHELXL 2014/7 (Sheldrick, 2015)'
_computing_structure_solution 'SHELXT  (Sheldrick, 2015)'
_diffrn_ambient_temperature 173.15
_diffrn_detector CCD
_diffrn_detector_type 'Rigaku Saturn724+'
_diffrn_measured_fraction_theta_full 0.999
_diffrn_measured_fraction_theta_max 0.999
_diffrn_measurement_device 'AFC12 (Right): Kappa 3 circle'
_diffrn_measurement_specimen_support 'Mitegen 50um'
_diffrn_radiation_collimation 0.3
_diffrn_radiation_monochromator Confocal
_diffrn_radiation_probe x-ray
_diffrn_radiation_type MoK\a
_diffrn_radiation_wavelength 0.71073
_diffrn_reflns_av_R_equivalents 0.0232
_diffrn_reflns_av_unetI/netI 0.0289
_diffrn_reflns_Laue_measured_fraction_full 0.999
_diffrn_reflns_Laue_measured_fraction_max 0.999
_diffrn_reflns_limit_h_max 26
_diffrn_reflns_limit_h_min -27
_diffrn_reflns_limit_k_max 13
_diffrn_reflns_limit_k_min -15
_diffrn_reflns_limit_l_max 30
_diffrn_reflns_limit_l_min -30
_diffrn_reflns_number 44316
_diffrn_reflns_point_group_measured_fraction_full 0.999
_diffrn_reflns_point_group_measured_fraction_max 0.999
_diffrn_reflns_theta_full 25.242
_diffrn_reflns_theta_max 27.484
_diffrn_reflns_theta_min 2.850
_diffrn_source_current 24.0
_diffrn_source_power 1.2
_diffrn_source_target Mo
_diffrn_source_type 'Rotating Anode'
_diffrn_source_voltage 50.0
_exptl_absorpt_coefficient_mu 0.953
_exptl_absorpt_correction_T_max 1.000
_exptl_absorpt_correction_T_min 0.91904
_exptl_absorpt_correction_type multi-scan
_exptl_crystal_colour 'metallic dark violet'
_exptl_crystal_colour_lustre metallic
_exptl_crystal_colour_modifier dark
_exptl_crystal_colour_primary violet
_exptl_crystal_density_diffrn 1.453
_exptl_crystal_description block
_exptl_crystal_F_000 2412
_exptl_crystal_size_max 0.36
_exptl_crystal_size_mid 0.26
_exptl_crystal_size_min 0.23
_refine_diff_density_max 0.853
_refine_diff_density_min -0.780
_refine_diff_density_rms 0.065
_refine_ls_extinction_method none
_refine_ls_goodness_of_fit_ref 1.011
_refine_ls_hydrogen_treatment constr
_refine_ls_matrix_type full
_refine_ls_number_parameters 604
_refine_ls_number_reflns 12659
_refine_ls_number_restraints 0
_refine_ls_restrained_S_all 1.011
_refine_ls_R_factor_all 0.0594
_refine_ls_R_factor_gt 0.0423
_refine_ls_shift/su_max 0.002
_refine_ls_shift/su_mean 0.000
_refine_ls_structure_factor_coef Fsqd
_refine_ls_weighting_details 'w=1/[\s^2^(Fo^2^)+(0.0317P)^2^+8.5845P] where P=(Fo^2^+2Fc^2^)/3'
_refine_ls_weighting_scheme calc
_refine_ls_wR_factor_gt 0.0894
_refine_ls_wR_factor_ref 0.0956
_reflns_Friedel_coverage 0.000
_reflns_number_gt 9694
_reflns_number_total 12659
_reflns_threshold_expression 'I > 2\s(I)'
_cod_data_source_file d2dt02545k2.cif
_cod_data_source_block 20220202_5_auto_2
_cod_database_code 7711305
_shelx_shelxl_version_number 2014/7
_publ_section_exptl
;
Any special experimental details
;
_shelx_space_group_comment
;
The symmetry employed for this shelxl refinement is uniquely defined
by the following loop, which should always be used as a source of
symmetry information in preference to the above space-group names.
They are only intended as comments.
;
_shelx_estimated_absorpt_t_max 0.811
_shelx_estimated_absorpt_t_min 0.725
_olex2_refinement_description
;
1. Fixed Uiso
 At 1.2 times of:
  All C(H) groups, All C(H,H) groups
 At 1.5 times of:
  All C(H,H,H) groups
2.a Secondary CH2 refined with riding coordinates:
 C42(H42A,H42B)
2.b Aromatic/amide H refined with riding coordinates:
 C2(H2), C4(H4), C6(H6), C7(H7), C8(H8), C10(H10), C12(H12), C15(H15),
 C19(H19), C21(H21), C23(H23)
2.c Idealised Me refined as rotating group:
 C29(H29A,H29B,H29C), C31(H31A,H31B,H31C), C34(H34A,H34B,H34C), C35(H35A,H35B,
 H35C), C36(H36A,H36B,H36C), C37(H37A,H37B,H37C), C38(H38A,H38B,H38C), C39(H39A,
 H39B,H39C), C41(H41A,H41B,H41C)
;
_smtbx_masks_special_details
;
A solvent mask was calculated and 198 electrons were 
found in a volume of 860\%A^3^ in 2 voids per unit cell. 
This is consistent with the presence of 
1[CH2Cl2] per Asymmetric Unit 
which account for 168 electrons 
per unit cell.
;
_smtbx_masks_void_probe_radius 1.2
_smtbx_masks_void_truncation_radius 1.2
_olex2_submission_special_instructions 'No special instructions were received'

loop_
_space_group_symop_operation_xyz
'x, y, z'
'-x, y+1/2, -z+1/2'
'-x, -y, -z'
'x, -y-1/2, z-1/2'

loop_
_atom_site_label
_atom_site_type_symbol
_atom_site_fract_x
_atom_site_fract_y
_atom_site_fract_z
_atom_site_U_iso_or_equiv
_atom_site_adp_type
_atom_site_occupancy
_atom_site_site_symmetry_order
_atom_site_calc_flag
_atom_site_refinement_flags_posn
_atom_site_refinement_flags_adp
_atom_site_refinement_flags_occupancy
_atom_site_disorder_assembly
_atom_site_disorder_group
Sb1 Sb 0.38020(2) 0.75341(2) 0.32225(2) 0.03391(6) Uani 1 1 d . . . . .
Cl1 Cl 0.27286(4) 0.83016(7) 0.27657(4) 0.04465(18) Uani 1 1 d . . . . .
Cl2 Cl 0.41798(4) 0.82544(8) 0.24341(3) 0.0484(2) Uani 1 1 d . . . . .
Cl3 Cl 0.34468(4) 0.58595(7) 0.26633(4) 0.0493(2) Uani 1 1 d . . . . .
Cl4 Cl 0.48618(5) 0.67134(9) 0.36609(5) 0.0682(3) Uani 1 1 d . . . . .
Cl5 Cl 0.41697(6) 0.92247(8) 0.37578(4) 0.0679(3) Uani 1 1 d . . . . .
Cl6 Cl 0.34472(6) 0.68107(9) 0.40037(4) 0.0708(3) Uani 1 1 d . . . . .
F1 F 0.14933(8) 0.60797(13) 0.11311(8) 0.0373(4) Uani 1 1 d . . . . .
F2 F 0.24011(8) 0.31451(16) 0.02954(8) 0.0458(4) Uani 1 1 d . . . . .
O1 O 0.23782(8) 0.27484(15) 0.15754(9) 0.0313(4) Uani 1 1 d . . . . .
N1 N 0.27830(10) 0.44260(17) 0.13150(9) 0.0245(4) Uani 1 1 d . . . . .
F3 F 0.05965(8) 0.41524(15) 0.09846(8) 0.0435(4) Uani 1 1 d . . . . .
F4 F 0.22327(11) 0.32890(18) 0.26428(8) 0.0603(5) Uani 1 1 d . . . . .
F5 F -0.02419(8) 0.38187(16) -0.01128(9) 0.0532(5) Uani 1 1 d . . . . .
N2 N 0.36241(10) 0.68521(17) 0.09549(9) 0.0251(4) Uani 1 1 d . . . . .
N3 N 0.30662(10) 0.27959(18) 0.17844(10) 0.0283(5) Uani 1 1 d . . . . .
C1 C 0.32991(12) 0.3735(2) 0.16060(12) 0.0264(5) Uani 1 1 d . . . . .
C2 C 0.28823(12) 0.5406(2) 0.10843(11) 0.0251(5) Uani 1 1 d . . . . .
H2 H 0.2508 0.5847 0.0864 0.030 Uiso 1 1 calc R U . . .
F6 F 0.02108(11) 0.3207(2) -0.10343(9) 0.0708(6) Uani 1 1 d . . . . .
C3 C 0.35312(12) 0.5803(2) 0.11608(11) 0.0252(5) Uani 1 1 d . . . . .
C4 C 0.21637(13) 0.8518(2) 0.10264(13) 0.0304(6) Uani 1 1 d . . . . .
H4 H 0.1909 0.8629 0.1293 0.036 Uiso 1 1 calc R U . . .
C5 C 0.30962(12) 0.7658(2) 0.08188(11) 0.0249(5) Uani 1 1 d . . . . .
C6 C 0.45461(14) 0.8140(2) 0.10278(13) 0.0316(6) Uani 1 1 d . . . . .
H6 H 0.4369 0.8649 0.1253 0.038 Uiso 1 1 calc R U . . .
C7 C 0.40719(13) 0.5080(2) 0.14585(12) 0.0296(6) Uani 1 1 d . . . . .
H7 H 0.4517 0.5313 0.1507 0.036 Uiso 1 1 calc R U . . .
F7 F 0.15469(11) 0.2883(2) -0.08200(9) 0.0669(6) Uani 1 1 d . . . . .
C8 C 0.29415(14) 0.8256(2) 0.02801(13) 0.0352(6) Uani 1 1 d . . . . .
H8 H 0.3220 0.8195 0.0030 0.042 Uiso 1 1 calc R U . . .
C9 C 0.33962(14) 0.1691(2) 0.20139(14) 0.0357(7) Uani 1 1 d . . . . .
C10 C 0.39650(13) 0.4062(2) 0.16752(13) 0.0304(6) Uani 1 1 d . . . . .
H10 H 0.4330 0.3579 0.1869 0.036 Uiso 1 1 calc R U . . .
C11 C 0.42242(12) 0.7130(2) 0.08246(11) 0.0249(5) Uani 1 1 d . . . . .
C12 C 0.51269(14) 0.8399(3) 0.09006(13) 0.0350(6) Uani 1 1 d . . . . .
H12 H 0.5346 0.9092 0.1042 0.042 Uiso 1 1 calc R U . . .
C13 C 0.54012(12) 0.7675(3) 0.05716(12) 0.0317(6) Uani 1 1 d . . . . .
C14 C 0.16029(13) 0.5684(2) 0.16985(13) 0.0332(6) Uani 1 1 d . . . . .
C15 C 0.50583(14) 0.6679(3) 0.03646(13) 0.0351(6) Uani 1 1 d . . . . .
H15 H 0.5229 0.6174 0.0133 0.042 Uiso 1 1 calc R U . . .
F8 F 0.19136(13) 0.4625(2) 0.34202(9) 0.0809(7) Uani 1 1 d . . . . .
C16 C 0.15516(12) 0.3719(2) 0.06902(12) 0.0274(5) Uani 1 1 d . . . . .
C17 C 0.04161(14) 0.3677(2) -0.00149(14) 0.0376(7) Uani 1 1 d . . . . .
C18 C 0.19667(13) 0.9052(2) 0.04654(13) 0.0316(6) Uani 1 1 d . . . . .
F9 F 0.11745(9) 0.74019(16) 0.19248(10) 0.0566(5) Uani 1 1 d . . . . .
C19 C 0.44773(14) 0.6402(2) 0.04851(13) 0.0327(6) Uani 1 1 d . . . . .
H19 H 0.4252 0.5717 0.0337 0.039 Uiso 1 1 calc R U . . .
C20 C 0.08655(13) 0.3846(2) 0.05568(13) 0.0310(6) Uani 1 1 d . . . . .
C21 C 0.27202(13) 0.7831(2) 0.12039(12) 0.0265(5) Uani 1 1 d . . . . .
H21 H 0.2846 0.7478 0.1589 0.032 Uiso 1 1 calc R U . . .
C22 C 0.13032(14) 0.9686(2) 0.02584(15) 0.0410(7) Uani 1 1 d . . . . .
C23 C 0.23833(14) 0.8939(3) 0.01083(14) 0.0384(7) Uani 1 1 d . . . . .
H23 H 0.2280 0.9341 -0.0262 0.046 Uiso 1 1 calc R U . . .
B1 B 0.20972(14) 0.3887(3) 0.13478(14) 0.0276(6) Uani 1 1 d . . . . .
C24 C 0.19682(15) 0.4296(3) 0.24352(14) 0.0415(7) Uani 1 1 d . . . . .
C25 C 0.06407(16) 0.3368(3) -0.04790(14) 0.0456(8) Uani 1 1 d . . . . .
C26 C 0.17466(13) 0.3371(2) 0.02056(13) 0.0334(6) Uani 1 1 d . . . . .
C27 C 0.18742(12) 0.4613(2) 0.18412(12) 0.0309(6) Uani 1 1 d . . . . .
F10 F 0.13867(12) 0.6695(2) 0.30814(10) 0.0767(7) Uani 1 1 d . . . . .
C28 C 0.18041(17) 0.4983(3) 0.28495(14) 0.0523(9) Uani 1 1 d . . . . .
C29 C 0.40688(16) 0.1898(3) 0.24973(16) 0.0498(9) Uani 1 1 d . . . . .
H29A H 0.4022 0.2505 0.2766 0.075 Uiso 1 1 calc R U . . .
H29B H 0.4401 0.2114 0.2303 0.075 Uiso 1 1 calc R U . . .
H29C H 0.4215 0.1208 0.2733 0.075 Uiso 1 1 calc R U . . .
C30 C 0.13188(17) 0.3209(3) -0.03700(14) 0.0435(7) Uani 1 1 d . . . . .
C31 C 0.12961(17) 1.0603(3) 0.07070(18) 0.0576(10) Uani 1 1 d . . . . .
H31A H 0.1327 1.0263 0.1098 0.086 Uiso 1 1 calc R U . . .
H31B H 0.0879 1.1033 0.0558 0.086 Uiso 1 1 calc R U . . .
H31C H 0.1678 1.1107 0.0756 0.086 Uiso 1 1 calc R U . . .
C32 C 0.14342(15) 0.6382(3) 0.20961(16) 0.0434(7) Uani 1 1 d . . . . .
C33 C 0.60555(15) 0.7977(3) 0.04549(14) 0.0489(9) Uani 1 1 d . . . . .
C34 C 0.29423(16) 0.1060(3) 0.22951(17) 0.0533(9) Uani 1 1 d . . . . .
H34A H 0.3142 0.0329 0.2445 0.080 Uiso 1 1 calc R U . . .
H34B H 0.2504 0.0943 0.1990 0.080 Uiso 1 1 calc R U . . .
H34C H 0.2887 0.1500 0.2632 0.080 Uiso 1 1 calc R U . . .
C35 C 0.34648(18) 0.1057(3) 0.14647(17) 0.0537(9) Uani 1 1 d . . . . .
H35A H 0.3750 0.1489 0.1285 0.081 Uiso 1 1 calc R U . . .
H35B H 0.3021 0.0959 0.1165 0.081 Uiso 1 1 calc R U . . .
H35C H 0.3667 0.0318 0.1592 0.081 Uiso 1 1 calc R U . . .
C36 C 0.07464(16) 0.8826(3) 0.0220(2) 0.0654(12) Uani 1 1 d . . . . .
H36A H 0.0746 0.8251 -0.0082 0.098 Uiso 1 1 calc R U . . .
H36B H 0.0312 0.9211 0.0102 0.098 Uiso 1 1 calc R U . . .
H36C H 0.0826 0.8468 0.0615 0.098 Uiso 1 1 calc R U . . .
C37 C 0.59960(19) 0.9141(3) 0.01646(17) 0.0608(11) Uani 1 1 d . . . . .
H37A H 0.5898 0.9700 0.0435 0.091 Uiso 1 1 calc R U . . .
H37B H 0.5633 0.9136 -0.0222 0.091 Uiso 1 1 calc R U . . .
H37C H 0.6418 0.9334 0.0095 0.091 Uiso 1 1 calc R U . . .
C38 C 0.66127(18) 0.7992(6) 0.10650(19) 0.108(2) Uani 1 1 d . . . . .
H38A H 0.7033 0.8231 0.1006 0.163 Uiso 1 1 calc R U . . .
H38B H 0.6668 0.7236 0.1242 0.163 Uiso 1 1 calc R U . . .
H38C H 0.6494 0.8520 0.1338 0.163 Uiso 1 1 calc R U . . .
C39 C 0.1177(2) 1.0214(4) -0.03669(19) 0.0725(12) Uani 1 1 d . . . . .
H39A H 0.1553 1.0708 -0.0360 0.109 Uiso 1 1 calc R U . . .
H39B H 0.0763 1.0654 -0.0474 0.109 Uiso 1 1 calc R U . . .
H39C H 0.1136 0.9618 -0.0667 0.109 Uiso 1 1 calc R U . . .
C40 C 0.15417(17) 0.6022(3) 0.26792(16) 0.0522(9) Uani 1 1 d . . . . .
C41 C 0.62261(18) 0.7132(4) 0.00320(19) 0.0647(11) Uani 1 1 d . . . . .
H41A H 0.5861 0.7109 -0.0353 0.097 Uiso 1 1 calc R U . . .
H41B H 0.6285 0.6383 0.0218 0.097 Uiso 1 1 calc R U . . .
H41C H 0.6641 0.7362 -0.0041 0.097 Uiso 1 1 calc R U . . .
Cl7 Cl 0.26405(6) 0.96163(11) 0.44775(6) 0.0867(4) Uani 1 1 d . . . . .
Cl8 Cl 0.13760(8) 0.87041(12) 0.44247(10) 0.1241(6) Uani 1 1 d . . . . .
C42 C 0.1994(2) 0.8738(4) 0.40813(19) 0.0707(11) Uani 1 1 d . . . . .
H42A H 0.1802 0.9012 0.3660 0.085 Uiso 1 1 calc R U . . .
H42B H 0.2169 0.7968 0.4068 0.085 Uiso 1 1 calc R U . . .

loop_
_atom_site_aniso_label
_atom_site_aniso_U_11
_atom_site_aniso_U_22
_atom_site_aniso_U_33
_atom_site_aniso_U_23
_atom_site_aniso_U_13
_atom_site_aniso_U_12
Sb1 0.03982(11) 0.03629(11) 0.02394(9) 0.00316(8) 0.00767(7) -0.00549(9)
Cl1 0.0391(4) 0.0415(4) 0.0566(5) 0.0077(4) 0.0198(3) -0.0004(3)
Cl2 0.0334(4) 0.0732(6) 0.0388(4) 0.0188(4) 0.0117(3) -0.0043(4)
Cl3 0.0575(5) 0.0421(4) 0.0468(4) -0.0112(4) 0.0140(4) -0.0045(4)
Cl4 0.0477(5) 0.0784(7) 0.0611(6) 0.0234(5) -0.0075(4) 0.0056(5)
Cl5 0.0960(7) 0.0472(5) 0.0456(5) -0.0078(4) 0.0012(5) -0.0212(5)
Cl6 0.1224(9) 0.0568(6) 0.0519(5) 0.0173(4) 0.0543(6) 0.0084(6)
F1 0.0358(9) 0.0286(8) 0.0475(10) 0.0029(7) 0.0132(7) 0.0025(7)
F2 0.0329(9) 0.0534(11) 0.0548(11) -0.0111(9) 0.0194(8) 0.0017(8)
O1 0.0208(9) 0.0262(10) 0.0431(11) 0.0070(8) 0.0046(8) -0.0025(7)
N1 0.0187(10) 0.0233(11) 0.0300(11) 0.0008(9) 0.0054(8) 0.0003(8)
F3 0.0240(8) 0.0514(11) 0.0559(11) -0.0093(9) 0.0136(8) -0.0041(7)
F4 0.0706(13) 0.0685(14) 0.0407(10) 0.0169(10) 0.0162(10) 0.0202(11)
F5 0.0230(8) 0.0454(11) 0.0751(13) -0.0047(10) -0.0076(8) 0.0008(7)
N2 0.0224(10) 0.0228(11) 0.0313(11) 0.0038(9) 0.0099(9) 0.0020(8)
N3 0.0208(10) 0.0238(11) 0.0369(12) 0.0050(9) 0.0041(9) 0.0005(8)
C1 0.0234(12) 0.0229(13) 0.0299(13) 0.0029(11) 0.0041(10) 0.0021(10)
C2 0.0231(12) 0.0220(12) 0.0277(12) 0.0029(10) 0.0044(10) 0.0036(10)
F6 0.0672(14) 0.0794(16) 0.0435(11) -0.0094(11) -0.0144(10) -0.0080(12)
C3 0.0228(12) 0.0224(13) 0.0288(12) 0.0016(10) 0.0061(10) 0.0009(10)
C4 0.0272(13) 0.0260(14) 0.0389(15) -0.0027(12) 0.0118(11) -0.0002(11)
C5 0.0212(11) 0.0222(13) 0.0299(12) 0.0015(10) 0.0059(10) 0.0019(10)
C6 0.0356(14) 0.0259(14) 0.0378(15) -0.0047(12) 0.0182(12) -0.0016(11)
C7 0.0195(12) 0.0294(14) 0.0382(14) 0.0024(12) 0.0065(11) -0.0002(10)
F7 0.0781(15) 0.0826(16) 0.0439(11) -0.0181(11) 0.0252(11) -0.0106(12)
C8 0.0353(15) 0.0382(16) 0.0353(14) 0.0087(13) 0.0158(12) 0.0048(12)
C9 0.0308(14) 0.0234(13) 0.0465(17) 0.0107(13) 0.0034(12) 0.0044(11)
C10 0.0215(12) 0.0258(14) 0.0408(15) 0.0065(12) 0.0056(11) 0.0044(10)
C11 0.0212(12) 0.0257(12) 0.0279(12) 0.0024(10) 0.0078(10) 0.0013(10)
C12 0.0338(15) 0.0348(15) 0.0365(15) -0.0035(13) 0.0115(12) -0.0111(12)
C13 0.0219(12) 0.0456(18) 0.0270(12) 0.0053(12) 0.0069(10) -0.0002(12)
C14 0.0236(13) 0.0351(15) 0.0404(15) -0.0038(13) 0.0096(12) -0.0056(11)
C15 0.0338(15) 0.0376(16) 0.0378(15) -0.0026(13) 0.0167(12) 0.0062(12)
F8 0.0942(18) 0.114(2) 0.0391(11) 0.0034(12) 0.0271(12) 0.0156(15)
C16 0.0256(13) 0.0187(12) 0.0361(14) 0.0032(11) 0.0071(11) -0.0012(10)
C17 0.0272(14) 0.0255(14) 0.0505(18) 0.0005(13) -0.0012(13) -0.0013(11)
C18 0.0271(13) 0.0196(13) 0.0440(16) 0.0006(12) 0.0052(12) 0.0007(10)
F9 0.0509(11) 0.0428(11) 0.0793(14) -0.0155(10) 0.0251(10) 0.0049(9)
C19 0.0355(15) 0.0258(14) 0.0399(15) -0.0054(12) 0.0163(12) -0.0017(11)
C20 0.0266(13) 0.0228(13) 0.0402(15) -0.0025(12) 0.0057(12) -0.0006(11)
C21 0.0280(13) 0.0236(12) 0.0271(12) 0.0013(10) 0.0075(10) -0.0012(10)
C22 0.0289(14) 0.0297(15) 0.0552(19) 0.0007(14) 0.0005(13) 0.0066(12)
C23 0.0383(16) 0.0367(16) 0.0376(15) 0.0130(13) 0.0082(13) 0.0056(13)
B1 0.0212(14) 0.0253(15) 0.0344(15) 0.0044(13) 0.0062(12) -0.0039(11)
C24 0.0334(15) 0.0481(19) 0.0411(16) 0.0037(15) 0.0091(13) 0.0014(14)
C25 0.0448(18) 0.0401(17) 0.0377(16) -0.0029(14) -0.0071(14) -0.0032(14)
C26 0.0300(14) 0.0287(14) 0.0410(15) 0.0004(12) 0.0105(12) 0.0001(11)
C27 0.0193(12) 0.0344(15) 0.0368(14) -0.0007(12) 0.0056(11) -0.0040(11)
F10 0.0790(15) 0.0909(18) 0.0693(14) -0.0342(13) 0.0366(12) 0.0012(13)
C28 0.0477(19) 0.074(3) 0.0349(17) -0.0027(17) 0.0133(15) -0.0002(18)
C29 0.0398(17) 0.0415(19) 0.054(2) 0.0211(16) -0.0049(15) -0.0003(14)
C30 0.055(2) 0.0379(17) 0.0378(16) -0.0057(14) 0.0146(15) -0.0056(15)
C31 0.0417(18) 0.0355(18) 0.083(3) -0.0097(18) 0.0015(18) 0.0153(15)
C32 0.0331(15) 0.0374(17) 0.061(2) -0.0113(15) 0.0159(15) -0.0008(13)
C33 0.0255(15) 0.082(3) 0.0391(16) 0.0038(17) 0.0105(13) -0.0096(15)
C34 0.0446(18) 0.0367(18) 0.073(2) 0.0280(17) 0.0111(17) 0.0004(14)
C35 0.059(2) 0.0325(17) 0.065(2) -0.0006(16) 0.0125(18) 0.0114(15)
C36 0.0278(16) 0.0393(19) 0.115(3) -0.006(2) 0.0021(19) 0.0047(14)
C37 0.064(2) 0.072(3) 0.057(2) -0.0162(19) 0.0338(19) -0.040(2)
C38 0.0243(18) 0.239(7) 0.054(2) 0.018(3) 0.0003(17) -0.021(3)
C39 0.066(3) 0.068(3) 0.072(3) 0.020(2) 0.006(2) 0.036(2)
C40 0.0435(18) 0.065(2) 0.051(2) -0.0226(18) 0.0179(16) -0.0063(17)
C41 0.0425(19) 0.084(3) 0.084(3) 0.015(2) 0.042(2) 0.0140(19)
Cl7 0.0805(8) 0.0774(8) 0.0993(9) -0.0250(7) 0.0240(7) -0.0175(6)
Cl8 0.1091(11) 0.0701(8) 0.229(2) -0.0072(10) 0.1047(12) -0.0099(8)
C42 0.073(3) 0.071(3) 0.065(3) -0.013(2) 0.017(2) -0.008(2)

loop_
_atom_type_symbol
_atom_type_description
_atom_type_scat_dispersion_real
_atom_type_scat_dispersion_imag
_atom_type_scat_source
B B 0.0013 0.0007 'International Tables Vol C Tables 4.2.6.8 and 6.1.1.4'
C C 0.0033 0.0016 'International Tables Vol C Tables 4.2.6.8 and 6.1.1.4'
Cl Cl 0.1484 0.1585 'International Tables Vol C Tables 4.2.6.8 and 6.1.1.4'
F F 0.0171 0.0103 'International Tables Vol C Tables 4.2.6.8 and 6.1.1.4'
H H 0.0000 0.0000 'International Tables Vol C Tables 4.2.6.8 and 6.1.1.4'
N N 0.0061 0.0033 'International Tables Vol C Tables 4.2.6.8 and 6.1.1.4'
O O 0.0106 0.0060 'International Tables Vol C Tables 4.2.6.8 and 6.1.1.4'
Sb Sb -0.5866 1.5461 'International Tables Vol C Tables 4.2.6.8 and 6.1.1.4'

loop_
_geom_angle_atom_site_label_1
_geom_angle_atom_site_label_2
_geom_angle_atom_site_label_3
_geom_angle
_geom_angle_site_symmetry_1
_geom_angle_site_symmetry_3
_geom_angle_publ_flag
Cl1 Sb1 Cl2 91.09(3) . . ?
Cl1 Sb1 Cl3 89.16(3) . . ?
Cl1 Sb1 Cl5 90.98(4) . . ?
Cl3 Sb1 Cl2 90.09(3) . . ?
Cl4 Sb1 Cl1 178.14(4) . . ?
Cl4 Sb1 Cl2 88.94(3) . . ?
Cl4 Sb1 Cl3 88.97(4) . . ?
Cl4 Sb1 Cl5 90.88(4) . . ?
Cl5 Sb1 Cl2 88.18(4) . . ?
Cl5 Sb1 Cl3 178.27(4) . . ?
Cl6 Sb1 Cl1 89.83(4) . . ?
Cl6 Sb1 Cl2 179.07(4) . . ?
Cl6 Sb1 Cl3 89.81(4) . . ?
Cl6 Sb1 Cl4 90.13(4) . . ?
Cl6 Sb1 Cl5 91.91(4) . . ?
N3 O1 B1 109.92(18) . . ?
C1 N1 B1 109.0(2) . . ?
C2 N1 C1 121.9(2) . . ?
C2 N1 B1 129.0(2) . . ?
C3 N2 C5 120.1(2) . . ?
C3 N2 C11 121.2(2) . . ?
C5 N2 C11 118.5(2) . . ?
O1 N3 C9 114.02(19) . . ?
C1 N3 O1 111.90(19) . . ?
C1 N3 C9 131.7(2) . . ?
N1 C1 C10 119.9(2) . . ?
N3 C1 N1 110.2(2) . . ?
N3 C1 C10 129.9(2) . . ?
N1 C2 H2 119.5 . . ?
N1 C2 C3 121.0(2) . . ?
C3 C2 H2 119.5 . . ?
N2 C3 C2 120.1(2) . . ?
N2 C3 C7 122.7(2) . . ?
C2 C3 C7 117.2(2) . . ?
C18 C4 H4 119.2 . . ?
C21 C4 H4 119.2 . . ?
C21 C4 C18 121.6(3) . . ?
C8 C5 N2 119.3(2) . . ?
C21 C5 N2 121.4(2) . . ?
C21 C5 C8 119.4(2) . . ?
C11 C6 H6 120.3 . . ?
C12 C6 H6 120.3 . . ?
C12 C6 C11 119.4(3) . . ?
C3 C7 H7 119.3 . . ?
C10 C7 C3 121.3(2) . . ?
C10 C7 H7 119.3 . . ?
C5 C8 H8 120.1 . . ?
C23 C8 C5 119.9(3) . . ?
C23 C8 H8 120.1 . . ?
N3 C9 C29 109.8(2) . . ?
N3 C9 C34 107.6(2) . . ?
N3 C9 C35 106.7(2) . . ?
C29 C9 C35 112.7(3) . . ?
C34 C9 C29 109.0(3) . . ?
C34 C9 C35 110.9(3) . . ?
C1 C10 H10 120.7 . . ?
C7 C10 C1 118.5(2) . . ?
C7 C10 H10 120.7 . . ?
C6 C11 N2 119.8(2) . . ?
C6 C11 C19 120.0(2) . . ?
C19 C11 N2 120.2(2) . . ?
C6 C12 H12 119.0 . . ?
C6 C12 C13 122.0(3) . . ?
C13 C12 H12 119.0 . . ?
C12 C13 C33 120.5(3) . . ?
C15 C13 C12 117.1(2) . . ?
C15 C13 C33 122.4(3) . . ?
F1 C14 C27 118.8(2) . . ?
F1 C14 C32 116.7(3) . . ?
C32 C14 C27 124.5(3) . . ?
C13 C15 H15 119.0 . . ?
C19 C15 C13 121.9(3) . . ?
C19 C15 H15 119.0 . . ?
C20 C16 B1 125.4(2) . . ?
C26 C16 C20 114.0(2) . . ?
C26 C16 B1 120.5(2) . . ?
F5 C17 C20 120.0(3) . . ?
F5 C17 C25 119.9(3) . . ?
C25 C17 C20 120.1(3) . . ?
C4 C18 C22 119.5(3) . . ?
C4 C18 C23 117.4(2) . . ?
C23 C18 C22 123.1(3) . . ?
C11 C19 H19 120.2 . . ?
C15 C19 C11 119.6(3) . . ?
C15 C19 H19 120.2 . . ?
F3 C20 C16 121.1(2) . . ?
F3 C20 C17 115.7(2) . . ?
C17 C20 C16 123.2(3) . . ?
C4 C21 C5 119.9(2) . . ?
C4 C21 H21 120.1 . . ?
C5 C21 H21 120.1 . . ?
C18 C22 C36 107.2(2) . . ?
C18 C22 C39 111.6(3) . . ?
C31 C22 C18 110.2(2) . . ?
C31 C22 C36 110.2(3) . . ?
C31 C22 C39 109.0(3) . . ?
C39 C22 C36 108.5(3) . . ?
C8 C23 C18 121.5(3) . . ?
C8 C23 H23 119.2 . . ?
C18 C23 H23 119.2 . . ?
O1 B1 N1 96.66(19) . . ?
O1 B1 C16 107.9(2) . . ?
O1 B1 C27 113.5(2) . . ?
N1 B1 C16 112.7(2) . . ?
N1 B1 C27 106.8(2) . . ?
C16 B1 C27 117.5(2) . . ?
F4 C24 C27 120.9(3) . . ?
F4 C24 C28 116.0(3) . . ?
C27 C24 C28 123.1(3) . . ?
F6 C25 C17 120.6(3) . . ?
F6 C25 C30 120.1(3) . . ?
C17 C25 C30 119.3(3) . . ?
F2 C26 C16 119.0(2) . . ?
F2 C26 C30 116.4(3) . . ?
C30 C26 C16 124.6(3) . . ?
C14 C27 B1 120.4(2) . . ?
C24 C27 C14 113.9(3) . . ?
C24 C27 B1 125.6(3) . . ?
F8 C28 C24 120.0(3) . . ?
F8 C28 C40 120.2(3) . . ?
C40 C28 C24 119.9(3) . . ?
C9 C29 H29A 109.5 . . ?
C9 C29 H29B 109.5 . . ?
C9 C29 H29C 109.5 . . ?
H29A C29 H29B 109.5 . . ?
H29A C29 H29C 109.5 . . ?
H29B C29 H29C 109.5 . . ?
F7 C30 C25 120.0(3) . . ?
F7 C30 C26 121.2(3) . . ?
C26 C30 C25 118.7(3) . . ?
C22 C31 H31A 109.5 . . ?
C22 C31 H31B 109.5 . . ?
C22 C31 H31C 109.5 . . ?
H31A C31 H31B 109.5 . . ?
H31A C31 H31C 109.5 . . ?
H31B C31 H31C 109.5 . . ?
C14 C32 C40 118.9(3) . . ?
F9 C32 C14 121.0(3) . . ?
F9 C32 C40 120.1(3) . . ?
C13 C33 C38 107.9(3) . . ?
C37 C33 C13 109.8(3) . . ?
C37 C33 C38 109.4(4) . . ?
C41 C33 C13 111.7(3) . . ?
C41 C33 C37 108.2(3) . . ?
C41 C33 C38 109.9(4) . . ?
C9 C34 H34A 109.5 . . ?
C9 C34 H34B 109.5 . . ?
C9 C34 H34C 109.5 . . ?
H34A C34 H34B 109.5 . . ?
H34A C34 H34C 109.5 . . ?
H34B C34 H34C 109.5 . . ?
C9 C35 H35A 109.5 . . ?
C9 C35 H35B 109.5 . . ?
C9 C35 H35C 109.5 . . ?
H35A C35 H35B 109.5 . . ?
H35A C35 H35C 109.5 . . ?
H35B C35 H35C 109.5 . . ?
C22 C36 H36A 109.5 . . ?
C22 C36 H36B 109.5 . . ?
C22 C36 H36C 109.5 . . ?
H36A C36 H36B 109.5 . . ?
H36A C36 H36C 109.5 . . ?
H36B C36 H36C 109.5 . . ?
C33 C37 H37A 109.5 . . ?
C33 C37 H37B 109.5 . . ?
C33 C37 H37C 109.5 . . ?
H37A C37 H37B 109.5 . . ?
H37A C37 H37C 109.5 . . ?
H37B C37 H37C 109.5 . . ?
C33 C38 H38A 109.5 . . ?
C33 C38 H38B 109.5 . . ?
C33 C38 H38C 109.5 . . ?
H38A C38 H38B 109.5 . . ?
H38A C38 H38C 109.5 . . ?
H38B C38 H38C 109.5 . . ?
C22 C39 H39A 109.5 . . ?
C22 C39 H39B 109.5 . . ?
C22 C39 H39C 109.5 . . ?
H39A C39 H39B 109.5 . . ?
H39A C39 H39C 109.5 . . ?
H39B C39 H39C 109.5 . . ?
F10 C40 C28 120.1(3) . . ?
F10 C40 C32 120.1(3) . . ?
C28 C40 C32 119.8(3) . . ?
C33 C41 H41A 109.5 . . ?
C33 C41 H41B 109.5 . . ?
C33 C41 H41C 109.5 . . ?
H41A C41 H41B 109.5 . . ?
H41A C41 H41C 109.5 . . ?
H41B C41 H41C 109.5 . . ?
Cl7 C42 H42A 109.6 . . ?
Cl7 C42 H42B 109.6 . . ?
Cl8 C42 Cl7 110.3(2) . . ?
Cl8 C42 H42A 109.6 . . ?
Cl8 C42 H42B 109.6 . . ?
H42A C42 H42B 108.1 . . ?

loop_
_geom_bond_atom_site_label_1
_geom_bond_atom_site_label_2
_geom_bond_distance
_geom_bond_site_symmetry_2
_geom_bond_publ_flag
Sb1 Cl1 2.3556(8) . ?
Sb1 Cl2 2.3796(7) . ?
Sb1 Cl3 2.3655(8) . ?
Sb1 Cl4 2.3515(9) . ?
Sb1 Cl5 2.3612(9) . ?
Sb1 Cl6 2.3383(9) . ?
F1 C14 1.352(3) . ?
F2 C26 1.354(3) . ?
O1 N3 1.375(3) . ?
O1 B1 1.504(3) . ?
N1 C1 1.360(3) . ?
N1 C2 1.326(3) . ?
N1 B1 1.603(3) . ?
F3 C20 1.343(3) . ?
F4 C24 1.343(4) . ?
F5 C17 1.341(3) . ?
N2 C3 1.371(3) . ?
N2 C5 1.424(3) . ?
N2 C11 1.428(3) . ?
N3 C1 1.336(3) . ?
N3 C9 1.502(3) . ?
C1 C10 1.414(4) . ?
C2 H2 0.9500 . ?
C2 C3 1.402(3) . ?
F6 C25 1.338(3) . ?
C3 C7 1.420(3) . ?
C4 H4 0.9500 . ?
C4 C18 1.393(4) . ?
C4 C21 1.379(4) . ?
C5 C8 1.388(4) . ?
C5 C21 1.387(4) . ?
C6 H6 0.9500 . ?
C6 C11 1.385(4) . ?
C6 C12 1.381(4) . ?
C7 H7 0.9500 . ?
C7 C10 1.356(4) . ?
F7 C30 1.341(4) . ?
C8 H8 0.9500 . ?
C8 C23 1.379(4) . ?
C9 C29 1.525(4) . ?
C9 C34 1.517(4) . ?
C9 C35 1.530(5) . ?
C10 H10 0.9500 . ?
C11 C19 1.387(4) . ?
C12 H12 0.9500 . ?
C12 C13 1.393(4) . ?
C13 C15 1.390(4) . ?
C13 C33 1.529(4) . ?
C14 C27 1.391(4) . ?
C14 C32 1.371(4) . ?
C15 H15 0.9500 . ?
C15 C19 1.378(4) . ?
F8 C28 1.345(4) . ?
C16 C20 1.386(4) . ?
C16 B1 1.611(4) . ?
C16 C26 1.381(4) . ?
C17 C20 1.383(4) . ?
C17 C25 1.360(5) . ?
C18 C22 1.525(4) . ?
C18 C23 1.393(4) . ?
F9 C32 1.337(4) . ?
C19 H19 0.9500 . ?
C21 H21 0.9500 . ?
C22 C31 1.513(5) . ?
C22 C36 1.536(4) . ?
C22 C39 1.530(5) . ?
C23 H23 0.9500 . ?
B1 C27 1.620(4) . ?
C24 C27 1.387(4) . ?
C24 C28 1.388(5) . ?
C25 C30 1.382(5) . ?
C26 C30 1.372(4) . ?
F10 C40 1.348(4) . ?
C28 C40 1.358(5) . ?
C29 H29A 0.9800 . ?
C29 H29B 0.9800 . ?
C29 H29C 0.9800 . ?
C31 H31A 0.9800 . ?
C31 H31B 0.9800 . ?
C31 H31C 0.9800 . ?
C32 C40 1.373(5) . ?
C33 C37 1.527(5) . ?
C33 C38 1.531(5) . ?
C33 C41 1.526(5) . ?
C34 H34A 0.9800 . ?
C34 H34B 0.9800 . ?
C34 H34C 0.9800 . ?
C35 H35A 0.9800 . ?
C35 H35B 0.9800 . ?
C35 H35C 0.9800 . ?
C36 H36A 0.9800 . ?
C36 H36B 0.9800 . ?
C36 H36C 0.9800 . ?
C37 H37A 0.9800 . ?
C37 H37B 0.9800 . ?
C37 H37C 0.9800 . ?
C38 H38A 0.9800 . ?
C38 H38B 0.9800 . ?
C38 H38C 0.9800 . ?
C39 H39A 0.9800 . ?
C39 H39B 0.9800 . ?
C39 H39C 0.9800 . ?
C41 H41A 0.9800 . ?
C41 H41B 0.9800 . ?
C41 H41C 0.9800 . ?
Cl7 C42 1.732(4) . ?
Cl8 C42 1.729(4) . ?
C42 H42A 0.9900 . ?
C42 H42B 0.9900 . ?

loop_
_geom_torsion_atom_site_label_1
_geom_torsion_atom_site_label_2
_geom_torsion_atom_site_label_3
_geom_torsion_atom_site_label_4
_geom_torsion
_geom_torsion_site_symmetry_1
_geom_torsion_site_symmetry_2
_geom_torsion_site_symmetry_3
_geom_torsion_site_symmetry_4
_geom_torsion_publ_flag
F1 C14 C27 B1 3.8(4) . . . . ?
F1 C14 C27 C24 179.7(2) . . . . ?
F1 C14 C32 F9 0.0(4) . . . . ?
F1 C14 C32 C40 -179.4(3) . . . . ?
F2 C26 C30 F7 -2.3(4) . . . . ?
F2 C26 C30 C25 176.6(3) . . . . ?
O1 N3 C1 N1 5.8(3) . . . . ?
O1 N3 C1 C10 -173.8(3) . . . . ?
O1 N3 C9 C29 -151.9(2) . . . . ?
O1 N3 C9 C34 -33.4(3) . . . . ?
O1 N3 C9 C35 85.7(3) . . . . ?
O1 B1 C27 C14 -179.8(2) . . . . ?
O1 B1 C27 C24 4.8(4) . . . . ?
N1 C1 C10 C7 1.5(4) . . . . ?
N1 C2 C3 N2 -175.5(2) . . . . ?
N1 C2 C3 C7 4.1(4) . . . . ?
N1 B1 C27 C14 74.9(3) . . . . ?
N1 B1 C27 C24 -100.5(3) . . . . ?
F4 C24 C27 C14 -179.3(3) . . . . ?
F4 C24 C27 B1 -3.6(4) . . . . ?
F4 C24 C28 F8 0.1(5) . . . . ?
F4 C24 C28 C40 179.2(3) . . . . ?
F5 C17 C20 F3 -0.1(4) . . . . ?
F5 C17 C20 C16 -179.7(2) . . . . ?
F5 C17 C25 F6 0.1(5) . . . . ?
F5 C17 C25 C30 -179.1(3) . . . . ?
N2 C3 C7 C10 177.7(3) . . . . ?
N2 C5 C8 C23 172.3(3) . . . . ?
N2 C5 C21 C4 -172.3(2) . . . . ?
N2 C11 C19 C15 -179.8(2) . . . . ?
N3 O1 B1 N1 14.9(2) . . . . ?
N3 O1 B1 C16 131.4(2) . . . . ?
N3 O1 B1 C27 -96.7(2) . . . . ?
N3 C1 C10 C7 -179.1(3) . . . . ?
C1 N1 C2 C3 -3.6(4) . . . . ?
C1 N1 B1 O1 -11.7(3) . . . . ?
C1 N1 B1 C16 -124.3(2) . . . . ?
C1 N1 B1 C27 105.3(2) . . . . ?
C1 N3 C9 C29 47.2(4) . . . . ?
C1 N3 C9 C34 165.7(3) . . . . ?
C1 N3 C9 C35 -75.2(4) . . . . ?
C2 N1 C1 N3 -178.8(2) . . . . ?
C2 N1 C1 C10 0.8(4) . . . . ?
C2 N1 B1 O1 172.1(2) . . . . ?
C2 N1 B1 C16 59.5(3) . . . . ?
C2 N1 B1 C27 -70.9(3) . . . . ?
C2 C3 C7 C10 -1.9(4) . . . . ?
F6 C25 C30 F7 -0.5(5) . . . . ?
F6 C25 C30 C26 -179.4(3) . . . . ?
C3 N2 C5 C8 -133.3(3) . . . . ?
C3 N2 C5 C21 44.6(3) . . . . ?
C3 N2 C11 C6 -134.3(3) . . . . ?
C3 N2 C11 C19 47.0(3) . . . . ?
C3 C7 C10 C1 -0.8(4) . . . . ?
C4 C18 C22 C31 58.6(4) . . . . ?
C4 C18 C22 C36 -61.3(4) . . . . ?
C4 C18 C22 C39 179.9(3) . . . . ?
C4 C18 C23 C8 4.9(4) . . . . ?
C5 N2 C3 C2 17.4(4) . . . . ?
C5 N2 C3 C7 -162.2(2) . . . . ?
C5 N2 C11 C6 50.9(3) . . . . ?
C5 N2 C11 C19 -127.8(3) . . . . ?
C5 C8 C23 C18 0.3(5) . . . . ?
C6 C11 C19 C15 1.5(4) . . . . ?
C6 C12 C13 C15 1.1(4) . . . . ?
C6 C12 C13 C33 -178.3(3) . . . . ?
C8 C5 C21 C4 5.6(4) . . . . ?
C9 N3 C1 N1 167.0(3) . . . . ?
C9 N3 C1 C10 -12.6(5) . . . . ?
C11 N2 C3 C2 -157.3(2) . . . . ?
C11 N2 C3 C7 23.1(4) . . . . ?
C11 N2 C5 C8 41.6(3) . . . . ?
C11 N2 C5 C21 -140.5(2) . . . . ?
C11 C6 C12 C13 0.1(4) . . . . ?
C12 C6 C11 N2 179.8(2) . . . . ?
C12 C6 C11 C19 -1.5(4) . . . . ?
C12 C13 C15 C19 -1.0(4) . . . . ?
C12 C13 C33 C37 -54.0(4) . . . . ?
C12 C13 C33 C38 65.2(5) . . . . ?
C12 C13 C33 C41 -174.0(3) . . . . ?
C13 C15 C19 C11 -0.3(4) . . . . ?
C14 C32 C40 F10 179.3(3) . . . . ?
C14 C32 C40 C28 -0.7(5) . . . . ?
C15 C13 C33 C37 126.7(3) . . . . ?
C15 C13 C33 C38 -114.2(4) . . . . ?
C15 C13 C33 C41 6.6(4) . . . . ?
F8 C28 C40 F10 -0.4(5) . . . . ?
F8 C28 C40 C32 179.7(3) . . . . ?
C16 B1 C27 C14 -52.8(3) . . . . ?
C16 B1 C27 C24 131.8(3) . . . . ?
C16 C26 C30 F7 179.1(3) . . . . ?
C16 C26 C30 C25 -2.0(5) . . . . ?
C17 C25 C30 F7 178.7(3) . . . . ?
C17 C25 C30 C26 -0.2(5) . . . . ?
C18 C4 C21 C5 -0.2(4) . . . . ?
F9 C32 C40 F10 -0.1(5) . . . . ?
F9 C32 C40 C28 179.8(3) . . . . ?
C20 C16 B1 O1 109.9(3) . . . . ?
C20 C16 B1 N1 -144.6(3) . . . . ?
C20 C16 B1 C27 -19.8(4) . . . . ?
C20 C16 C26 F2 -175.5(2) . . . . ?
C20 C16 C26 C30 3.1(4) . . . . ?
C20 C17 C25 F6 -179.7(3) . . . . ?
C20 C17 C25 C30 1.1(5) . . . . ?
C21 C4 C18 C22 172.6(2) . . . . ?
C21 C4 C18 C23 -5.0(4) . . . . ?
C21 C5 C8 C23 -5.7(4) . . . . ?
C22 C18 C23 C8 -172.6(3) . . . . ?
C23 C18 C22 C31 -123.9(3) . . . . ?
C23 C18 C22 C36 116.1(3) . . . . ?
C23 C18 C22 C39 -2.6(4) . . . . ?
B1 O1 N3 C1 -14.4(3) . . . . ?
B1 O1 N3 C9 -179.1(2) . . . . ?
B1 N1 C1 N3 4.6(3) . . . . ?
B1 N1 C1 C10 -175.8(2) . . . . ?
B1 N1 C2 C3 172.2(2) . . . . ?
B1 C16 C20 F3 1.3(4) . . . . ?
B1 C16 C20 C17 -179.1(3) . . . . ?
B1 C16 C26 F2 1.7(4) . . . . ?
B1 C16 C26 C30 -179.8(3) . . . . ?
C24 C28 C40 F10 -179.5(3) . . . . ?
C24 C28 C40 C32 0.6(5) . . . . ?
C25 C17 C20 F3 179.7(3) . . . . ?
C25 C17 C20 C16 0.2(4) . . . . ?
C26 C16 C20 F3 178.3(2) . . . . ?
C26 C16 C20 C17 -2.1(4) . . . . ?
C26 C16 B1 O1 -66.9(3) . . . . ?
C26 C16 B1 N1 38.6(3) . . . . ?
C26 C16 B1 C27 163.4(2) . . . . ?
C27 C14 C32 F9 -179.9(3) . . . . ?
C27 C14 C32 C40 0.6(4) . . . . ?
C27 C24 C28 F8 -179.5(3) . . . . ?
C27 C24 C28 C40 -0.4(5) . . . . ?
C28 C24 C27 C14 0.2(4) . . . . ?
C28 C24 C27 B1 175.9(3) . . . . ?
C32 C14 C27 B1 -176.3(3) . . . . ?
C32 C14 C27 C24 -0.4(4) . . . . ?
C33 C13 C15 C19 178.4(3) . . . . ?

loop_
_smtbx_masks_void_nr
_smtbx_masks_void_average_x
_smtbx_masks_void_average_y
_smtbx_masks_void_average_z
_smtbx_masks_void_volume
_smtbx_masks_void_count_electrons
_smtbx_masks_void_content
1 0.000 -0.605 0.250 416.1 98.8 '2 dichloromethane'
2 0.000 -0.765 0.750 416.1 98.7 '2 dichloromethane'
3 0.483 0.031 0.789 7.3 0.0 ?
4 0.483 0.469 0.289 7.3 0.0 ?
5 0.517 0.531 0.711 7.3 0.0 ?
6 0.517 0.969 0.211 7.3 0.0 ?
